data_7000120
loop_
_publ_author_name
'Sugimoto, Hideki'
'Tarumizu, Makoto'
'Tanaka, Koji'
'Miyake, Hiroyuki'
'Tsukube, Hiroshi'

_publ_section_title
;
 A new series of molybdenum-(IV), -(V), and -(VI) dithiolate compounds
 as active site models of molybdoenzymes: preparation, crystal
 structures, spectroscopic/electrochemical properties and reactivity in
 oxygen atom transfer.
;
_journal_issue 21
_journal_name_full 'Dalton transactions (Cambridge, England : 2003)'
_journal_page_first 3558
_journal_page_last 3565
_journal_paper_doi 10.1039/b503828f
_journal_year 2005
_chemical_formula_moiety 'C20 H24 Cl4 N Mo O S4 '
_chemical_formula_sum 'C20 H24 Cl4 Mo N O S4'
_chemical_formula_weight 660.41
_space_group_IT_number 7
_symmetry_cell_setting monoclinic
_symmetry_Int_Tables_number 7
_symmetry_space_group_name_Hall 'P -2yc'
_symmetry_space_group_name_H-M 'P 1 c 1'
_cell_angle_alpha 90
_cell_angle_beta 103.143(6)
_cell_angle_gamma 90
_cell_formula_units_Z 2
_cell_length_a 9.269(3)
_cell_length_b 8.222(2)
_cell_length_c 17.337(5)
_cell_measurement_reflns_used 4236
_cell_measurement_temperature 173.1
_cell_measurement_theta_max 27.5
_cell_measurement_theta_min 4.4
_cell_volume 1286.6(6)
_computing_cell_refinement CrystalClear
_computing_data_collection CrystalClear
_computing_data_reduction CrystalStructure
_computing_publication_material 'CrystalStructure 3.6.0'
_computing_structure_refinement CRYSTALS
_diffrn_detector_area_resol_mean 7.31
_diffrn_measured_fraction_theta_full 0.9895
_diffrn_measured_fraction_theta_max 0.9895
_diffrn_measurement_device_type 'Rigaku Mercury'
_diffrn_measurement_method \w
_diffrn_radiation_type 'Mo K\a'
_diffrn_radiation_wavelength 0.7107
_diffrn_reflns_limit_h_max 12
_diffrn_reflns_limit_h_min 0
_diffrn_reflns_limit_k_max 10
_diffrn_reflns_limit_k_min 0
_diffrn_reflns_limit_l_max 21
_diffrn_reflns_limit_l_min -22
_diffrn_reflns_number 6240
_diffrn_reflns_theta_full 27.49
_diffrn_reflns_theta_max 27.49
_exptl_absorpt_coefficient_mu 1.263
_exptl_absorpt_correction_type none
_exptl_crystal_colour green
_exptl_crystal_density_diffrn 1.704
_exptl_crystal_density_method 'not measured'
_exptl_crystal_description platelet
_exptl_crystal_F_000 666.00
_exptl_crystal_size_max 0.30
_exptl_crystal_size_mid 0.10
_exptl_crystal_size_min 0.02
_refine_diff_density_max 0.89
_refine_diff_density_min -0.67
_refine_ls_extinction_method none
_refine_ls_goodness_of_fit_ref 0.974
_refine_ls_hydrogen_treatment refall
_refine_ls_number_parameters 317
_refine_ls_number_reflns 2927
_refine_ls_R_factor_gt 0.0520
_refine_ls_shift/su_max 0.0000
_refine_ls_structure_factor_coef Fsqd
_refine_ls_weighting_details 'w = 1/[0.0003Fo^2^ + 1.0000\s(Fo^2^)]/(4Fo^2^)'
_refine_ls_weighting_scheme calc
_refine_ls_wR_factor_ref 0.0980
_reflns_number_gt 2262
_reflns_number_total 2927
_reflns_threshold_expression F^2^>2.0\s(F^2^)
_cod_data_source_file b503828f.txt
_cod_data_source_block (Et4N)[3]
_cod_original_cell_volume 1286.7(6)
_cod_original_formula_sum 'C20 H24 Cl4 N Mo O S4 '
_cod_database_code 7000120

loop_
_symmetry_equiv_pos_site_id
_symmetry_equiv_pos_as_xyz
1 +X,+Y,+Z
2 +X,-Y,1/2+Z

loop_
_atom_site_label
_atom_site_type_symbol
_atom_site_fract_x
_atom_site_fract_y
_atom_site_fract_z
_atom_site_U_iso_or_equiv
_atom_site_adp_type
_atom_site_occupancy
_atom_site_symmetry_multiplicity
_atom_site_calc_flag
_atom_site_refinement_flags
_atom_site_disorder_assembly
_atom_site_disorder_group
Mo(1) Mo 0.4348(2) 0.0753(2) 0.26464(12) 0.0173(3) Uani 0.65 1 d P . .
Mo(2) Mo 0.5236(3) -0.0742(4) 0.3027(2) 0.0247(7) Uani 0.35 1 d P . .
Cl(1) Cl 0.1860(4) -0.0254(4) 0.5180(2) 0.0340(8) Uani 1.00 1 d . . .
Cl(2) Cl -0.0395(5) -0.3163(4) 0.1805(2) 0.0414(10) Uani 1.00 1 d . . .
Cl(3) Cl 0.7675(4) 0.0252(4) 0.0493(2) 0.0347(8) Uani 1.00 1 d . . .
Cl(4) Cl 0.9905(4) 0.3095(5) 0.3875(2) 0.0413(10) Uani 1.00 1 d . . .
S(1) S 0.3797(4) 0.0250(4) 0.3917(2) 0.0305(8) Uani 1.00 1 d . . .
S(2) S 0.2676(4) -0.1325(4) 0.2194(2) 0.0317(9) Uani 1.00 1 d . . .
S(3) S 0.5701(4) -0.0238(4) 0.1750(2) 0.0308(8) Uani 1.00 1 d . . .
S(4) S 0.6803(4) 0.1278(4) 0.3468(2) 0.0325(9) Uani 1.00 1 d . . .
O(1) O 0.3598(13) 0.252(1) 0.2315(6) 0.024(3) Uani 0.65 1 d P . .
O(2) O 0.601(3) -0.264(3) 0.339(2) 0.046(8) Uani 0.35 1 d P . .
N(1) N 0.474(1) 0.4889(6) 0.5351(7) 0.025(1) Uani 1.00 1 d . . .
C(1) C 0.2105(11) -0.089(2) 0.3673(6) 0.022(3) Uani 1.00 1 d . . .
C(2) C 0.1608(12) -0.1490(13) 0.2906(7) 0.023(3) Uani 1.00 1 d . . .
C(3) C 0.0269(12) -0.234(1) 0.2727(7) 0.026(3) Uani 1.00 1 d . . .
C(4) C -0.0646(13) -0.241(2) 0.3297(7) 0.033(3) Uani 1.00 1 d . . .
C(5) C -0.014(2) -0.183(2) 0.4025(9) 0.035(4) Uani 1.00 1 d . . .
C(6) C 0.1251(12) -0.102(1) 0.4232(6) 0.023(3) Uani 1.00 1 d . . .
C(7) C 0.7398(11) 0.071(1) 0.2004(6) 0.021(2) Uani 1.00 1 d . . .
C(8) C 0.7906(12) 0.1445(13) 0.2763(7) 0.024(3) Uani 1.00 1 d . . .
C(9) C 0.926(2) 0.222(1) 0.2939(7) 0.031(3) Uani 1.00 1 d . . .
C(10) C 1.006(1) 0.249(2) 0.2394(8) 0.034(4) Uani 1.00 1 d . . .
C(11) C 0.959(1) 0.177(2) 0.1629(7) 0.030(3) Uani 1.00 1 d . . .
C(12) C 0.830(1) 0.098(2) 0.1457(6) 0.027(3) Uani 1.00 1 d . . .
C(13) C 0.603(1) 0.3799(13) 0.5242(7) 0.031(3) Uani 1.00 1 d . . .
C(14) C 0.7390(12) 0.466(2) 0.5094(8) 0.040(4) Uani 1.00 1 d . . .
C(15) C 0.3498(13) 0.377(2) 0.5422(7) 0.035(4) Uani 1.00 1 d . . .
C(16) C 0.218(2) 0.467(2) 0.5587(8) 0.054(5) Uani 1.00 1 d . . .
C(17) C 0.435(2) 0.601(2) 0.4624(7) 0.048(3) Uani 1.00 1 d . . .
C(18) C 0.391(2) 0.520(2) 0.3839(7) 0.049(4) Uani 1.00 1 d . . .
C(19) C 0.528(1) 0.598(2) 0.6058(7) 0.038(3) Uiso 1.00 1 d . . .
C(20) C 0.573(2) 0.499(2) 0.6846(7) 0.049(4) Uani 1.00 1 d . . .
H(1) H -0.1578 -0.2946 0.3156 0.038 Uiso 1.00 1 c R . .
H(2) H -0.0700 -0.1911 0.4420 0.043 Uiso 1.00 1 c R . .
H(3) H 1.0957 0.3093 0.2518 0.043 Uiso 1.00 1 c R . .
H(4) H 1.0176 0.1869 0.1248 0.037 Uiso 1.00 1 c R . .
H(5) H 0.6317 0.3089 0.5683 0.037 Uiso 1.00 1 c R . .
H(6) H 0.5646 0.3179 0.4779 0.037 Uiso 1.00 1 c R . .
H(7) H 0.7287 0.4899 0.4548 0.050 Uiso 1.00 1 c R . .
H(8) H 0.8245 0.4002 0.5274 0.050 Uiso 1.00 1 c R . .
H(9) H 0.7491 0.5640 0.5389 0.050 Uiso 1.00 1 c R . .
H(10) H 0.3169 0.3274 0.4918 0.041 Uiso 1.00 1 c R . .
H(11) H 0.3826 0.2959 0.5811 0.041 Uiso 1.00 1 c R . .
H(12) H 0.2290 0.4673 0.6145 0.061 Uiso 1.00 1 c R . .
H(13) H 0.1286 0.4134 0.5343 0.061 Uiso 1.00 1 c R . .
H(14) H 0.2155 0.5758 0.5400 0.061 Uiso 1.00 1 c R . .
H(15) H 0.3655 0.6805 0.4699 0.063 Uiso 1.00 1 c R . .
H(16) H 0.5253 0.6523 0.4591 0.063 Uiso 1.00 1 c R . .
H(17) H 0.4707 0.4856 0.3616 0.059 Uiso 1.00 1 c R . .
H(18) H 0.3286 0.5914 0.3479 0.059 Uiso 1.00 1 c R . .
H(19) H 0.3361 0.4286 0.3938 0.059 Uiso 1.00 1 c R . .
H(20) H 0.6157 0.6504 0.6001 0.046 Uiso 1.00 1 c R . .
H(21) H 0.4540 0.6769 0.6081 0.045 Uiso 1.00 1 c R . .
H(22) H 0.4866 0.4934 0.7051 0.057 Uiso 1.00 1 c R . .
H(23) H 0.6509 0.5486 0.7227 0.057 Uiso 1.00 1 c R . .
H(24) H 0.6023 0.3924 0.6735 0.057 Uiso 1.00 1 c R . .

loop_
_atom_site_aniso_label
_atom_site_aniso_U_11
_atom_site_aniso_U_22
_atom_site_aniso_U_33
_atom_site_aniso_U_12
_atom_site_aniso_U_13
_atom_site_aniso_U_23
Mo(1) 0.0179(6) 0.0189(6) 0.0162(6) 0.0010(7) 0.0058(5) 0.0095(7)
Mo(2) 0.025(2) 0.028(1) 0.0246(13) -0.003(1) 0.0140(12) -0.012(1)
Cl(1) 0.037(2) 0.046(2) 0.0208(13) -0.006(1) 0.0101(13) -0.0040(13)
Cl(2) 0.045(2) 0.045(2) 0.032(2) -0.008(2) 0.004(2) -0.013(2)
Cl(3) 0.042(2) 0.043(2) 0.022(1) -0.003(1) 0.015(1) -0.0025(13)
Cl(4) 0.030(2) 0.061(2) 0.031(2) 0.001(2) 0.003(1) -0.014(2)
S(1) 0.038(2) 0.034(2) 0.023(2) -0.0063(13) 0.014(1) -0.0062(13)
S(2) 0.035(2) 0.043(2) 0.021(2) -0.004(1) 0.0138(13) 0.0007(12)
S(3) 0.029(2) 0.041(2) 0.026(2) -0.0089(13) 0.013(1) -0.0050(13)
S(4) 0.036(2) 0.042(2) 0.021(2) 0.003(1) 0.0089(13) -0.0067(13)
O(1) 0.031(6) 0.014(5) 0.024(6) 0.013(5) 0.001(5) 0.012(5)
O(2) 0.03(1) 0.05(2) 0.06(2) -0.014(12) 0.023(13) 0.001(13)
N(1) 0.037(3) 0.019(3) 0.022(3) 0.016(5) 0.012(2) 0.012(5)
C(1) 0.021(5) 0.016(5) 0.030(6) -0.000(4) 0.008(4) 0.002(4)
C(2) 0.022(6) 0.028(6) 0.022(6) 0.000(5) 0.012(5) 0.002(4)
C(3) 0.016(5) 0.029(6) 0.032(7) -0.007(5) 0.005(5) 0.002(5)
C(4) 0.015(5) 0.045(8) 0.034(7) 0.015(5) -0.006(5) 0.006(6)
C(5) 0.035(7) 0.030(7) 0.044(8) -0.001(5) 0.016(6) 0.001(6)
C(6) 0.026(6) 0.021(6) 0.021(6) 0.004(5) 0.005(4) 0.004(5)
C(7) 0.031(5) 0.011(4) 0.022(5) 0.004(4) 0.008(4) 0.001(4)
C(8) 0.024(6) 0.020(5) 0.028(6) 0.011(5) 0.004(5) -0.000(5)
C(9) 0.048(8) 0.026(6) 0.015(5) 0.024(5) -0.004(5) -0.008(4)
C(10) 0.035(7) 0.028(6) 0.043(8) -0.012(5) 0.016(6) -0.015(6)
C(11) 0.026(6) 0.051(8) 0.016(6) 0.006(5) 0.013(5) 0.000(5)
C(12) 0.036(7) 0.027(7) 0.021(6) 0.004(5) 0.014(5) -0.004(5)
C(13) 0.048(8) 0.017(6) 0.028(6) 0.007(5) 0.007(6) -0.003(5)
C(14) 0.025(6) 0.055(9) 0.046(8) -0.003(6) 0.021(6) -0.003(6)
C(15) 0.027(6) 0.046(8) 0.030(7) -0.005(5) 0.002(5) -0.006(6)
C(16) 0.051(8) 0.064(11) 0.039(8) -0.002(8) -0.009(7) -0.011(7)
C(17) 0.090(9) 0.030(6) 0.038(6) 0.037(6) 0.041(6) 0.025(4)
C(18) 0.054(8) 0.062(9) 0.032(6) 0.042(7) 0.013(6) 0.015(6)
C(20) 0.078(10) 0.043(7) 0.022(6) 0.014(7) 0.003(7) -0.011(5)

loop_
_atom_type_symbol
_atom_type_description
_atom_type_scat_dispersion_real
_atom_type_scat_dispersion_imag
_atom_type_scat_source
C C 0.003 0.002
;
International Tables for Crystallography
(1992, Vol. C, Tables 4.2.6.8 and 6.1.1.4)
;
H H 0.000 0.000
;
International Tables for Crystallography
(1992, Vol. C, Table 6.1.1.4)
;
Cl Cl 0.148 0.159
;
International Tables for Crystallography
(1992, Vol. C, Tables 4.2.6.8 and 6.1.1.4)
;
Mo Mo -1.683 0.686
;
International Tables for Crystallography
(1992, Vol. C, Tables 4.2.6.8 and 6.1.1.4)
;
N N 0.006 0.003
;
International Tables for Crystallography
(1992, Vol. C, Tables 4.2.6.8 and 6.1.1.4)
;
O O 0.011 0.006
;
International Tables for Crystallography
(1992, Vol. C, Tables 4.2.6.8 and 6.1.1.4)
;
S S 0.125 0.123
;
International Tables for Crystallography
(1992, Vol. C, Tables 4.2.6.8 and 6.1.1.4)
;

loop_
_geom_angle_atom_site_label_1
_geom_angle_atom_site_label_2
_geom_angle_atom_site_label_3
_geom_angle
_geom_angle_publ_flag
_geom_angle_site_symmetry_1
_geom_angle_site_symmetry_2
_geom_angle_site_symmetry_3
Mo(1) Mo(2) S(1) 71.5(2) ? . . .
S(1) Mo(1) Mo(2) 71.1(2) ? . . .
Mo(1) Mo(2) S(2) 64.3(1) ? . . .
S(2) Mo(1) Mo(2) 78.9(2) ? . . .
Mo(1) Mo(2) S(3) 69.9(2) ? . . .
S(3) Mo(1) Mo(2) 72.2(2) ? . . .
Mo(1) Mo(2) S(4) 78.2(2) ? . . .
S(4) Mo(1) Mo(2) 63.5(2) ? . . .
O(1) Mo(1) Mo(2) 171.6(4) ? . . .
Mo(1) Mo(2) O(2) 171.0(8) ? . . .
Mo(1) S(1) Mo(2) 37.4(1) ? . . .
S(2) Mo(1) S(1) 85.3(1) ? . . .
S(3) Mo(1) S(1) 143.2(1) ? . . .
S(4) Mo(1) S(1) 81.9(1) ? . . .
O(1) Mo(1) S(1) 108.0(4) ? . . .
Mo(1) S(1) C(1) 103.3(4) ? . . .
Mo(1) S(2) Mo(2) 36.8(1) ? . . .
S(3) Mo(1) S(2) 86.4(1) ? . . .
S(4) Mo(1) S(2) 142.4(1) ? . . .
O(1) Mo(1) S(2) 109.4(4) ? . . .
Mo(1) S(2) C(2) 105.0(4) ? . . .
Mo(1) S(3) Mo(2) 38.0(1) ? . . .
S(4) Mo(1) S(3) 83.1(1) ? . . .
O(1) Mo(1) S(3) 108.6(4) ? . . .
Mo(1) S(3) C(7) 105.6(4) ? . . .
Mo(1) S(4) Mo(2) 38.3(1) ? . . .
O(1) Mo(1) S(4) 108.1(4) ? . . .
Mo(1) S(4) C(8) 102.7(4) ? . . .
S(2) Mo(2) S(1) 81.1(1) ? . . .
S(3) Mo(2) S(1) 141.4(2) ? . . .
S(4) Mo(2) S(1) 86.5(2) ? . . .
O(2) Mo(2) S(1) 107.9(9) ? . . .
Mo(2) S(1) C(1) 104.7(4) ? . . .
S(3) Mo(2) S(2) 81.2(1) ? . . .
S(4) Mo(2) S(2) 142.5(2) ? . . .
O(2) Mo(2) S(2) 106.7(8) ? . . .
Mo(2) S(2) C(2) 102.7(4) ? . . .
S(4) Mo(2) S(3) 87.0(2) ? . . .
O(2) Mo(2) S(3) 110.0(9) ? . . .
Mo(2) S(3) C(7) 100.9(4) ? . . .
O(2) Mo(2) S(4) 110.8(8) ? . . .
Mo(2) S(4) C(8) 104.8(4) ? . . .
Cl(1) C(6) C(1) 121.4(8) ? . . .
Cl(1) C(6) C(5) 119(1) ? . . .
Cl(2) C(3) C(2) 121(1) ? . . .
Cl(2) C(3) C(4) 118.6(8) ? . . .
Cl(3) C(12) C(7) 117.9(9) ? . . .
Cl(3) C(12) C(11) 117(1) ? . . .
Cl(4) C(9) C(8) 119(1) ? . . .
Cl(4) C(9) C(10) 117(1) ? . . .
S(1) C(1) C(6) 118.8(8) ? . . .
S(1) C(1) C(2) 119.4(9) ? . . .
S(2) C(2) C(1) 121.8(9) ? . . .
S(2) C(2) C(3) 119.8(9) ? . . .
S(3) C(7) C(12) 123.0(8) ? . . .
S(3) C(7) C(8) 121.2(9) ? . . .
S(4) C(8) C(7) 118.8(8) ? . . .
S(4) C(8) C(9) 121.5(9) ? . . .
N(1) C(13) C(14) 116.7(9) ? . . .
C(15) N(1) C(13) 106.7(7) ? . . .
C(17) N(1) C(13) 106(1) ? . . .
C(19) N(1) C(13) 108(1) ? . . .
N(1) C(15) C(16) 112(1) ? . . .
C(17) N(1) C(15) 113(1) ? . . .
C(19) N(1) C(15) 114(1) ? . . .
N(1) C(17) C(18) 116(1) ? . . .
C(19) N(1) C(17) 106.6(7) ? . . .
N(1) C(19) C(20) 112(1) ? . . .
C(6) C(1) C(2) 121(1) ? . . .
C(1) C(2) C(3) 118(1) ? . . .
C(1) C(6) C(5) 119(1) ? . . .
C(2) C(3) C(4) 119(1) ? . . .
C(3) C(4) C(5) 119(1) ? . . .
C(4) C(5) C(6) 120(1) ? . . .
C(12) C(7) C(8) 115(1) ? . . .
C(7) C(8) C(9) 119(1) ? . . .
C(7) C(12) C(11) 124(1) ? . . .
C(8) C(9) C(10) 122(1) ? . . .
C(9) C(10) C(11) 118(1) ? . . .
C(10) C(11) C(12) 118(1) ? . . .
N(1) C(13) H(5) 109.7791 ? . . .
N(1) C(13) H(6) 105.0607 ? . . .
N(1) C(15) H(10) 106.3377 ? . . .
N(1) C(15) H(11) 111.2476 ? . . .
N(1) C(17) H(15) 109.8886 ? . . .
N(1) C(17) H(16) 105.7756 ? . . .
N(1) C(19) H(20) 108.5849 ? . . .
N(1) C(19) H(21) 109.5150 ? . . .
C(3) C(4) H(1) 119.0368 ? . . .
C(4) C(5) H(2) 121.7795 ? . . .
H(1) C(4) C(5) 120.8328 ? . . .
H(2) C(5) C(6) 117.5909 ? . . .
C(9) C(10) H(3) 121.1964 ? . . .
C(10) C(11) H(4) 120.5219 ? . . .
H(3) C(10) C(11) 119.7766 ? . . .
H(4) C(11) C(12) 120.8265 ? . . .
H(5) C(13) C(14) 109.5601 ? . . .
H(6) C(13) C(14) 105.9574 ? . . .
C(13) C(14) H(7) 111.5560 ? . . .
C(13) C(14) H(9) 106.7746 ? . . .
C(13) C(14) H(8) 110.0379 ? . . .
H(6) C(13) H(5) 109.4616 ? . . .
H(9) C(14) H(7) 109.4746 ? . . .
H(8) C(14) H(7) 109.4752 ? . . .
H(9) C(14) H(8) 109.4711 ? . . .
H(10) C(15) C(16) 106.2874 ? . . .
H(11) C(15) C(16) 110.6029 ? . . .
C(15) C(16) H(12) 106.9640 ? . . .
C(15) C(16) H(14) 110.8171 ? . . .
C(15) C(16) H(13) 110.5969 ? . . .
H(11) C(15) H(10) 109.4592 ? . . .
H(14) C(16) H(12) 109.4739 ? . . .
H(13) C(16) H(12) 109.4755 ? . . .
H(14) C(16) H(13) 109.4702 ? . . .
C(17) C(18) H(17) 115.5470 ? . . .
H(15) C(17) C(18) 112.2997 ? . . .
H(16) C(17) C(18) 101.8623 ? . . .
C(17) C(18) H(19) 103.4598 ? . . .
C(17) C(18) H(18) 109.1774 ? . . .
H(16) C(17) H(15) 109.4599 ? . . .
H(19) C(18) H(17) 109.4726 ? . . .
H(18) C(18) H(17) 109.4712 ? . . .
H(19) C(18) H(18) 109.4747 ? . . .
H(20) C(19) C(20) 105.0321 ? . . .
H(21) C(19) C(20) 111.9332 ? . . .
C(19) C(20) H(22) 105.4481 ? . . .
C(19) C(20) H(24) 109.4980 ? . . .
C(19) C(20) H(23) 113.3655 ? . . .
H(21) C(19) H(20) 109.4556 ? . . .
H(24) C(20) H(22) 109.4726 ? . . .
H(23) C(20) H(22) 109.4683 ? . . .
H(24) C(20) H(23) 109.4774 ? . . .

loop_
_geom_bond_atom_site_label_1
_geom_bond_atom_site_label_2
_geom_bond_distance
_geom_bond_publ_flag
_geom_bond_site_symmetry_1
_geom_bond_site_symmetry_2
Mo(1) Mo(2) 1.541(4) ? . .
Mo(1) S(1) 2.407(4) ? . .
Mo(1) S(2) 2.320(4) ? . .
Mo(1) S(3) 2.353(4) ? . .
Mo(1) S(4) 2.433(4) ? . .
Mo(1) O(1) 1.66(1) ? . .
Mo(2) S(1) 2.400(5) ? . .
Mo(2) S(2) 2.527(4) ? . .
Mo(2) S(3) 2.385(5) ? . .
Mo(2) S(4) 2.224(5) ? . .
Mo(2) O(2) 1.77(3) ? . .
Cl(1) C(6) 1.73(1) ? . .
Cl(2) C(3) 1.72(1) ? . .
Cl(3) C(12) 1.75(1) ? . .
Cl(4) C(9) 1.75(1) ? . .
S(1) C(1) 1.79(1) ? . .
S(2) C(2) 1.75(1) ? . .
S(3) C(7) 1.72(1) ? . .
S(4) C(8) 1.77(1) ? . .
O(1) Mo(1) 1.66(1) ? . .
N(1) C(13) 1.54(2) ? . .
N(1) C(15) 1.50(2) ? . .
N(1) C(17) 1.54(2) ? . .
N(1) C(19) 1.51(2) ? . .
C(1) C(2) 1.39(2) ? . .
C(1) C(6) 1.39(2) ? . .
C(2) C(3) 1.40(2) ? . .
C(3) C(4) 1.44(2) ? . .
C(4) C(5) 1.33(2) ? . .
C(5) C(6) 1.42(2) ? . .
C(7) S(3) 1.72(1) ? . .
C(7) C(8) 1.43(1) ? . .
C(7) C(12) 1.42(2) ? . .
C(8) C(7) 1.43(1) ? . .
C(8) C(9) 1.38(2) ? . .
C(9) C(10) 1.35(2) ? . .
C(10) C(11) 1.42(2) ? . .
C(11) C(12) 1.33(2) ? . .
C(12) C(7) 1.42(2) ? . .
C(13) C(14) 1.51(2) ? . .
C(15) C(16) 1.51(2) ? . .
C(17) C(18) 1.48(2) ? . .
C(19) C(20) 1.56(2) ? . .
C(4) H(1) 0.9500 ? . .
C(5) H(2) 0.9500 ? . .
C(10) H(3) 0.9500 ? . .
C(11) H(4) 0.9500 ? . .
C(13) H(5) 0.9500 ? . .
C(13) H(6) 0.9501 ? . .
C(14) H(7) 0.9500 ? . .
C(14) H(8) 0.9500 ? . .
C(14) H(9) 0.9500 ? . .
C(15) H(10) 0.9499 ? . .
C(15) H(11) 0.9500 ? . .
C(16) H(12) 0.9500 ? . .
C(16) H(13) 0.9500 ? . .
C(16) H(14) 0.9501 ? . .
C(17) H(15) 0.9500 ? . .
C(17) H(16) 0.9500 ? . .
C(18) H(17) 0.9500 ? . .
C(18) H(18) 0.9500 ? . .
C(18) H(19) 0.9500 ? . .
C(19) H(20) 0.9500 ? . .
C(19) H(21) 0.9500 ? . .
C(20) H(22) 0.9500 ? . .
C(20) H(23) 0.9500 ? . .
C(20) H(24) 0.9500 ? . .
H(4) C(11) 0.9500 ? . .

loop_
_geom_torsion_atom_site_label_1
_geom_torsion_atom_site_label_2
_geom_torsion_atom_site_label_3
_geom_torsion_atom_site_label_4
_geom_torsion
_geom_torsion_publ_flag
_geom_torsion_site_symmetry_1
_geom_torsion_site_symmetry_2
_geom_torsion_site_symmetry_3
_geom_torsion_site_symmetry_4
S(1) Mo(1) Mo(2) S(2) 88.8(1) ? . . . .
S(1) Mo(1) Mo(2) S(3) 178.6(1) ? . . . .
S(1) Mo(1) Mo(2) S(4) -90.3(1) ? . . . .
S(2) Mo(1) Mo(2) S(1) -88.8(1) ? . . . .
S(2) Mo(1) Mo(2) S(3) 89.7(1) ? . . . .
S(2) Mo(1) Mo(2) S(4) -179.1(2) ? . . . .
S(3) Mo(1) Mo(2) S(1) -178.6(1) ? . . . .
S(3) Mo(1) Mo(2) S(2) -89.7(1) ? . . . .
S(3) Mo(1) Mo(2) S(4) 91.2(1) ? . . . .
S(4) Mo(1) Mo(2) S(1) 90.3(1) ? . . . .
S(4) Mo(1) Mo(2) S(2) 179.1(2) ? . . . .
S(4) Mo(1) Mo(2) S(3) -91.2(1) ? . . . .
Mo(2) Mo(1) S(1) C(1) -96.9(4) ? . . . .
S(2) Mo(1) S(1) Mo(2) 79.9(1) ? . . . .
S(2) Mo(1) S(1) C(1) -17.0(4) ? . . . .
S(3) Mo(1) S(1) Mo(2) 2.3(2) ? . . . .
S(3) Mo(1) S(1) C(1) -94.6(4) ? . . . .
S(4) Mo(1) S(1) Mo(2) -64.7(1) ? . . . .
S(4) Mo(1) S(1) C(1) -161.6(4) ? . . . .
O(1) Mo(1) S(1) Mo(2) -171.2(2) ? . . . .
O(1) Mo(1) S(1) C(1) 91.9(4) ? . . . .
Mo(2) Mo(1) S(2) C(2) 91.1(4) ? . . . .
S(1) Mo(1) S(2) Mo(2) -71.6(2) ? . . . .
S(1) Mo(1) S(2) C(2) 19.6(4) ? . . . .
S(3) Mo(1) S(2) Mo(2) 72.5(2) ? . . . .
S(3) Mo(1) S(2) C(2) 163.7(4) ? . . . .
S(4) Mo(1) S(2) Mo(2) -1.3(2) ? . . . .
S(4) Mo(1) S(2) C(2) 89.8(4) ? . . . .
O(1) Mo(1) S(2) Mo(2) -179.0(2) ? . . . .
O(1) Mo(1) S(2) C(2) -87.9(4) ? . . . .
Mo(2) Mo(1) S(3) C(7) -87.8(4) ? . . . .
S(1) Mo(1) S(3) Mo(2) -2.3(2) ? . . . .
S(1) Mo(1) S(3) C(7) -90.1(4) ? . . . .
S(2) Mo(1) S(3) Mo(2) -79.5(1) ? . . . .
S(2) Mo(1) S(3) C(7) -167.3(4) ? . . . .
S(4) Mo(1) S(3) Mo(2) 64.3(1) ? . . . .
S(4) Mo(1) S(3) C(7) -23.5(4) ? . . . .
O(1) Mo(1) S(3) Mo(2) 171.1(2) ? . . . .
O(1) Mo(1) S(3) C(7) 83.4(4) ? . . . .
Mo(2) Mo(1) S(4) C(8) 97.9(4) ? . . . .
S(1) Mo(1) S(4) Mo(2) 72.8(2) ? . . . .
S(1) Mo(1) S(4) C(8) 170.7(4) ? . . . .
S(2) Mo(1) S(4) Mo(2) 1.4(3) ? . . . .
S(2) Mo(1) S(4) C(8) 99.3(4) ? . . . .
S(3) Mo(1) S(4) Mo(2) -73.4(2) ? . . . .
S(3) Mo(1) S(4) C(8) 24.4(4) ? . . . .
O(1) Mo(1) S(4) Mo(2) 179.2(2) ? . . . .
O(1) Mo(1) S(4) C(8) -83.0(4) ? . . . .
Mo(1) Mo(2) S(1) C(1) 92.8(4) ? . . . .
S(2) Mo(2) S(1) Mo(1) -65.8(1) ? . . . .
S(2) Mo(2) S(1) C(1) 27.0(4) ? . . . .
S(3) Mo(2) S(1) Mo(1) -2.2(2) ? . . . .
S(3) Mo(2) S(1) C(1) 90.6(5) ? . . . .
S(4) Mo(2) S(1) Mo(1) 78.7(2) ? . . . .
S(4) Mo(2) S(1) C(1) 171.5(4) ? . . . .
O(2) Mo(2) S(1) Mo(1) -170.6(3) ? . . . .
O(2) Mo(2) S(1) C(1) -77.8(4) ? . . . .
Mo(1) Mo(2) S(2) C(2) -98.2(4) ? . . . .
S(1) Mo(2) S(2) Mo(1) 73.7(2) ? . . . .
S(1) Mo(2) S(2) C(2) -24.5(4) ? . . . .
S(3) Mo(2) S(2) Mo(1) -71.8(2) ? . . . .
S(3) Mo(2) S(2) C(2) -170.1(4) ? . . . .
S(4) Mo(2) S(2) Mo(1) 1.4(3) ? . . . .
S(4) Mo(2) S(2) C(2) -96.8(5) ? . . . .
O(2) Mo(2) S(2) Mo(1) 179.8(3) ? . . . .
O(2) Mo(2) S(2) C(2) 81.6(4) ? . . . .
Mo(1) Mo(2) S(3) C(7) 101.4(4) ? . . . .
S(1) Mo(2) S(3) Mo(1) 2.2(2) ? . . . .
S(1) Mo(2) S(3) C(7) 103.6(5) ? . . . .
S(2) Mo(2) S(3) Mo(1) 65.8(1) ? . . . .
S(2) Mo(2) S(3) C(7) 167.2(4) ? . . . .
S(4) Mo(2) S(3) Mo(1) -78.5(2) ? . . . .
S(4) Mo(2) S(3) C(7) 22.9(4) ? . . . .
O(2) Mo(2) S(3) Mo(1) 170.4(3) ? . . . .
O(2) Mo(2) S(3) C(7) -88.2(4) ? . . . .
Mo(1) Mo(2) S(4) C(8) -91.9(4) ? . . . .
S(1) Mo(2) S(4) Mo(1) -71.9(2) ? . . . .
S(1) Mo(2) S(4) C(8) -163.7(4) ? . . . .
S(2) Mo(2) S(4) Mo(1) -1.3(3) ? . . . .
S(2) Mo(2) S(4) C(8) -93.2(5) ? . . . .
S(3) Mo(2) S(4) Mo(1) 70.1(2) ? . . . .
S(3) Mo(2) S(4) C(8) -21.8(4) ? . . . .
O(2) Mo(2) S(4) Mo(1) -179.7(3) ? . . . .
O(2) Mo(2) S(4) C(8) 88.5(4) ? . . . .
Mo(1) S(1) C(1) C(2) 10(1) ? . . . .
Mo(1) S(1) C(1) C(6) -162.7(8) ? . . . .
Mo(2) S(1) C(1) C(2) -27(1) ? . . . .
Mo(2) S(1) C(1) C(6) 158.7(8) ? . . . .
Mo(1) S(2) C(2) C(1) -20(1) ? . . . .
Mo(1) S(2) C(2) C(3) 164.2(8) ? . . . .
Mo(2) S(2) C(2) C(1) 17(1) ? . . . .
Mo(2) S(2) C(2) C(3) -158.0(8) ? . . . .
Mo(1) S(3) C(7) C(8) 18(1) ? . . . .
Mo(1) S(3) C(7) C(12) -153.6(9) ? . . . .
Mo(2) S(3) C(7) C(8) -20(1) ? . . . .
Mo(2) S(3) C(7) C(12) 167.6(9) ? . . . .
Mo(1) S(4) C(8) C(7) -22.5(9) ? . . . .
Mo(1) S(4) C(8) C(9) 159.7(9) ? . . . .
Mo(2) S(4) C(8) C(7) 16.9(9) ? . . . .
Mo(2) S(4) C(8) C(9) -160.9(9) ? . . . .
C(15) N(1) C(13) C(14) 175(1) ? . . . .
C(17) N(1) C(13) C(14) 54(1) ? . . . .
C(19) N(1) C(13) C(14) -60(1) ? . . . .
C(13) N(1) C(15) C(16) 176(1) ? . . . .
C(17) N(1) C(15) C(16) -66(1) ? . . . .
C(19) N(1) C(15) C(16) 55(1) ? . . . .
C(13) N(1) C(17) C(18) 58(1) ? . . . .
C(15) N(1) C(17) C(18) -58(1) ? . . . .
C(19) N(1) C(17) C(18) 174(1) ? . . . .
C(13) N(1) C(19) C(20) -64(1) ? . . . .
C(15) N(1) C(19) C(20) 54(1) ? . . . .
C(17) N(1) C(19) C(20) -179(1) ? . . . .
S(1) C(1) C(2) S(2) 6(1) ? . . . .
S(1) C(1) C(2) C(3) -178.4(9) ? . . . .
C(6) C(1) C(2) S(2) 179.6(8) ? . . . .
C(6) C(1) C(2) C(3) -4(1) ? . . . .
S(1) C(1) C(6) Cl(1) -5(1) ? . . . .
S(1) C(1) C(6) C(5) 175(1) ? . . . .
C(2) C(1) C(6) Cl(1) -179.2(9) ? . . . .
C(2) C(1) C(6) C(5) 2(1) ? . . . .
S(2) C(2) C(3) Cl(2) -2(1) ? . . . .
S(2) C(2) C(3) C(4) -177(1) ? . . . .
C(1) C(2) C(3) Cl(2) -178.1(8) ? . . . .
C(1) C(2) C(3) C(4) 7(1) ? . . . .
Cl(2) C(3) C(4) C(5) 177(1) ? . . . .
C(2) C(3) C(4) C(5) -7(1) ? . . . .
C(3) C(4) C(5) C(6) 4(1) ? . . . .
C(4) C(5) C(6) Cl(1) 179(1) ? . . . .
C(4) C(5) C(6) C(1) -2(1) ? . . . .
S(3) C(7) C(8) S(4) 3(1) ? . . . .
S(3) C(7) C(8) C(9) -178(1) ? . . . .
C(12) C(7) C(8) S(4) 176.2(8) ? . . . .
C(12) C(7) C(8) C(9) -5(1) ? . . . .
S(3) C(7) C(12) Cl(3) -2(1) ? . . . .
S(3) C(7) C(12) C(11) 176(1) ? . . . .
C(8) C(7) C(12) Cl(3) -175.1(8) ? . . . .
C(8) C(7) C(12) C(11) 4(1) ? . . . .
S(4) C(8) C(9) Cl(4) 0(1) ? . . . .
S(4) C(8) C(9) C(10) -174(1) ? . . . .
C(7) C(8) C(9) Cl(4) -178.7(8) ? . . . .
C(7) C(8) C(9) C(10) 7(1) ? . . . .
Cl(4) C(9) C(10) C(11) 178(1) ? . . . .
C(8) C(9) C(10) C(11) -7(1) ? . . . .
C(10) C(11) C(12) Cl(3) 175.3(9) ? . . . .
